data_2200646
loop_
_publ_author_name
'Maulik, Prakas R.'
'Avasthi, Kamlakar'
'Sarkhel, Sanjay'
'Sharon, Ashoke'
'Rawat, Diwan S.'
'Bal, Chandralata'

_publ_section_title
;
 1,3-Bis(8-chlorotheophyllin-7-yl)propane: a molecule with no
 intramolecular stacking
;
_journal_issue 12
_journal_name_full 'Acta Crystallographica Section E'
_journal_page_first o1163
_journal_page_last o1165
_journal_paper_doi 10.1107/S1600536801018670
_journal_volume 57
_journal_year 2001
_chemical_formula_iupac 'C17 H18 Cl2 N8 O4'
_chemical_formula_moiety 'C17 H18 Cl2 N8 O4'
_chemical_formula_sum 'C17 H18 Cl2 N8 O4'
_chemical_formula_weight 469.29
_chemical_melting_point 180
_chemical_name_common 1,3-bis(8-chlorotheophyllin-7-yl)propane
_chemical_name_systematic
;
1,3-bis(8-chlorotheophyllin-7-yl)propane
;
_space_group_IT_number 15
_symmetry_cell_setting monoclinic
_symmetry_space_group_name_Hall '-I 2ya'
_symmetry_space_group_name_H-M 'I 1 2/a 1'
_cell_angle_alpha 90.00
_cell_angle_beta 91.400(10)
_cell_angle_gamma 90.00
_cell_formula_units_Z 4
_cell_length_a 19.9290(10)
_cell_length_b 4.3417(2)
_cell_length_c 22.788(2)
_cell_measurement_reflns_used 35
_cell_measurement_temperature 293(2)
_cell_measurement_theta_max 12.5
_cell_measurement_theta_min 5.2
_cell_volume 1971.2(2)
_computing_cell_refinement XSCANS
_computing_data_collection 'XSCANS (Siemens, 1996)'
_computing_data_reduction XSCANS
_computing_molecular_graphics SHELXTL-NT
_computing_publication_material SHELXTL-NT
_computing_structure_refinement SHELXTL-NT
_computing_structure_solution 'SHELXTL-NT (Bruker, 1997)'
_diffrn_ambient_temperature 293(2)
_diffrn_measured_fraction_theta_full .999
_diffrn_measured_fraction_theta_max .999
_diffrn_measurement_device_type 'Bruker P4'
_diffrn_measurement_method \q-2\q
_diffrn_radiation_monochromator graphite
_diffrn_radiation_source 'fine-focus sealed tube'
_diffrn_radiation_type MoK\a
_diffrn_radiation_wavelength .71073
_diffrn_reflns_av_R_equivalents .014
_diffrn_reflns_av_sigmaI/netI .026
_diffrn_reflns_limit_h_max 23
_diffrn_reflns_limit_h_min -23
_diffrn_reflns_limit_k_max 1
_diffrn_reflns_limit_k_min -5
_diffrn_reflns_limit_l_max 1
_diffrn_reflns_limit_l_min -27
_diffrn_reflns_number 2379
_diffrn_reflns_theta_full 24.99
_diffrn_reflns_theta_max 24.99
_diffrn_reflns_theta_min 1.79
_diffrn_standards_decay_% 0
_diffrn_standards_interval_count 97
_diffrn_standards_interval_time 60
_diffrn_standards_number 3
_exptl_absorpt_coefficient_mu .375
_exptl_absorpt_correction_type none
_exptl_crystal_colour Colourless
_exptl_crystal_density_diffrn 1.582
_exptl_crystal_density_method 'not measured'
_exptl_crystal_description Block
_exptl_crystal_F_000 968
_exptl_crystal_size_max .35
_exptl_crystal_size_mid .25
_exptl_crystal_size_min .14
_refine_diff_density_max .20
_refine_diff_density_min -.27
_refine_ls_extinction_method none
_refine_ls_goodness_of_fit_ref 1.07
_refine_ls_hydrogen_treatment constr
_refine_ls_matrix_type full
_refine_ls_number_parameters 143
_refine_ls_number_reflns 1724
_refine_ls_number_restraints 0
_refine_ls_restrained_S_all 1.07
_refine_ls_R_factor_all .047
_refine_ls_R_factor_gt .037
_refine_ls_shift/su_max .001
_refine_ls_shift/su_mean <0.001
_refine_ls_structure_factor_coef Fsqd
_refine_ls_weighting_details 'calc w = 1/[\s^2^(Fo^2^)+(0.0508P)^2^+0.8204P] where P = (Fo^2^+2Fc^2^)/3'
_refine_ls_weighting_scheme calc
_refine_ls_wR_factor_ref .098
_reflns_number_gt 1436
_reflns_number_total 1724
_reflns_threshold_expression I>2\s(I)
_cod_data_source_file ci6069.cif
_cod_data_source_block I
_cod_depositor_comments
;
The following automatic conversions were performed:
'_symmetry_cell_setting' value 'Monoclinic' changed to 'monoclinic'
according to '/home/saulius/struct/CIF-dictionaries/cif_core.dic'
dictionary named 'cif_core.dic' version 2.4.1 from 2010-06-29.

Automatic conversion script
Id: cif_fix_enum 1527 2010-12-29 10:47:43Z saulius 

The following automatic conversions were performed:

'_symmetry_cell_setting' value 'Monoclinic' changed to 'monoclinic'
according to /home/saulius/struct/CIF-dictionaries/cif_core.dic
dictionary named 'cif_core.dic' version 2.4.1 from 2010-06-29.

Automatic conversion script
Id: cif_fix_values 1715 2011-07-08 13:25:40Z adriana 
;
_cod_original_cell_volume 1970.8(2)
_cod_original_sg_symbol_H-M 'I 2/a'
_cod_database_code 2200646

loop_
_symmetry_equiv_pos_as_xyz
'x, y, z'
'-x+1/2, y, -z'
'x+1/2, y+1/2, z+1/2'
'-x+1, y+1/2, -z+1/2'
'-x, -y, -z'
'x-1/2, -y, z'
'-x+1/2, -y+1/2, -z+1/2'
'x, -y+1/2, z+1/2'

loop_
_atom_site_label
_atom_site_fract_x
_atom_site_fract_y
_atom_site_fract_z
_atom_site_U_iso_or_equiv
_atom_site_adp_type
_atom_site_calc_flag
_atom_site_refinement_flags
_atom_site_occupancy
_atom_site_disorder_assembly
_atom_site_disorder_group
_atom_site_type_symbol
Cl1 .32994(2) .27327(15) .34767(3) .0603(2) Uani d . 1 . . Cl
O1 -.01634(7) -.2310(3) .33147(7) .0541(4) Uani d . 1 . . O
O2 .08167(7) .4415(4) .46294(6) .0598(4) Uani d . 1 . . O
N1 .03258(7) .1034(4) .39686(7) .0410(4) Uani d . 1 . . N
C2 .03373(9) -.0926(4) .34834(8) .0395(4) Uani d . 1 . . C
N3 .09361(7) -.1233(4) .31994(6) .0394(4) Uani d . 1 . . N
C4 .14951(8) .0304(4) .34123(7) .0341(4) Uani d . 1 . . C
C5 .14660(9) .2154(4) .38948(7) .0342(4) Uani d . 1 . . C
C6 .08699(9) .2707(4) .42072(8) .0397(5) Uani d . 1 . . C
N7 .21098(7) .3334(4) .39704(6) .0357(4) Uani d . 1 . . N
C8 .24671(9) .2057(5) .35374(8) .0394(5) Uani d . 1 . . C
N9 .21176(7) .0216(4) .31853(6) .0416(4) Uani d . 1 . . N
C10 .23461(10) .5265(4) .44602(7) .0385(4) Uani d . 1 . . C
H10A .2005 .6774 .4550 .046 Uiso calc R 1 . . H
H10B .2747 .6362 .4349 .046 Uiso calc R 1 . . H
C11 .2500 .3316(6) .5000 .0398(6) Uani d S 1 . . C
H11A .2118 .2001 .5076 .048 Uiso calc PR .50 . . H
H11B .2882 .2001 .4924 .048 Uiso calc PR .50 . . H
C12 -.03232(10) .1371(6) .42521(10) .0597(6) Uani d . 1 . . C
H12A -.0647 .2194 .3975 .090 Uiso calc R 1 . . H
H12B -.0275 .2746 .4580 .090 Uiso calc R 1 . . H
H12C -.0472 -.0605 .4386 .090 Uiso calc R 1 . . H
C13 .09598(11) -.3047(5) .26595(8) .0496(5) Uani d . 1 . . C
H13A .0717 -.4934 .2709 .074 Uiso calc R 1 . . H
H13B .1418 -.3503 .2574 .074 Uiso calc R 1 . . H
H13C .0760 -.1894 .2341 .074 Uiso calc R 1 . . H

loop_
_atom_site_aniso_label
_atom_site_aniso_U_11
_atom_site_aniso_U_22
_atom_site_aniso_U_33
_atom_site_aniso_U_12
_atom_site_aniso_U_13
_atom_site_aniso_U_23
Cl1 .0401(3) .0828(5) .0583(4) -.0075(3) .0046(2) -.0088(3)
O1 .0465(8) .0605(9) .0545(9) -.0111(7) -.0127(7) .0014(7)
O2 .0575(9) .0707(11) .0517(9) .0000(8) .0100(7) -.0259(8)
N1 .0375(8) .0448(9) .0406(8) .0033(7) -.0008(7) .0006(8)
C2 .0410(10) .0403(10) .0368(9) .0016(9) -.0085(8) .0060(9)
N3 .0451(8) .0396(9) .0330(8) .0004(7) -.0084(7) -.0050(7)
C4 .0389(9) .0341(10) .0288(8) .0041(8) -.0059(7) .0011(8)
C5 .0380(9) .0357(10) .0285(9) .0019(8) -.0063(7) -.0004(8)
C6 .0429(10) .0401(11) .0360(10) .0039(8) -.0013(8) .0011(9)
N7 .0413(8) .0363(8) .0290(7) .0006(7) -.0065(6) -.0004(6)
C8 .0399(10) .0452(11) .0331(9) .0027(8) -.0013(8) .0010(8)
N9 .0430(8) .0483(10) .0336(8) .0035(7) -.0007(6) -.0061(7)
C10 .0498(10) .0326(10) .0326(9) -.0032(8) -.0093(8) -.0008(8)
C11 .0517(15) .0317(14) .0355(14) .000 -.0116(11) .000
C12 .0436(11) .0729(16) .0629(14) .0033(11) .0076(10) -.0027(13)
C13 .0651(13) .0487(12) .0344(10) -.0003(10) -.0107(9) -.0081(9)

loop_
_atom_type_symbol
_atom_type_description
_atom_type_scat_dispersion_real
_atom_type_scat_dispersion_imag
_atom_type_scat_source
C C .0033 .0016 'International Tables Vol C Tables 4.2.6.8 and 6.1.1.4'
H H .0000 .0000 'International Tables Vol C Tables 4.2.6.8 and 6.1.1.4'
N N .0061 .0033 'International Tables Vol C Tables 4.2.6.8 and 6.1.1.4'
O O .0106 .0060 'International Tables Vol C Tables 4.2.6.8 and 6.1.1.4'
Cl Cl .1484 .1585 'International Tables Vol C Tables 4.2.6.8 and 6.1.1.4'

loop_
_geom_angle_atom_site_label_1
_geom_angle_atom_site_label_2
_geom_angle_atom_site_label_3
_geom_angle_site_symmetry_1
_geom_angle
C2 N1 C6 . 126.50(16)
C2 N1 C12 . 116.19(17)
C6 N1 C12 . 117.31(17)
O1 C2 N3 . 121.05(18)
O1 C2 N1 . 121.42(18)
N3 C2 N1 . 117.53(16)
C4 N3 C2 . 119.35(15)
C4 N3 C13 . 121.00(16)
C2 N3 C13 . 119.56(16)
N9 C4 C5 . 112.41(16)
N9 C4 N3 . 126.28(16)
C5 C4 N3 . 121.31(17)
C4 C5 N7 . 105.08(16)
C4 C5 C6 . 123.79(17)
N7 C5 C6 . 131.08(16)
O2 C6 N1 . 122.56(18)
O2 C6 C5 . 125.97(18)
N1 C6 C5 . 111.47(16)
C8 N7 C5 . 105.08(15)
C8 N7 C10 . 128.79(16)
C5 N7 C10 . 125.80(15)
N9 C8 N7 . 114.40(16)
N9 C8 Cl1 . 123.98(15)
N7 C8 Cl1 . 121.59(15)
C8 N9 C4 . 103.02(15)
N7 C10 C11 . 110.69(15)
C10 C11 C10 2_556 112.3(2)

loop_
_geom_bond_atom_site_label_1
_geom_bond_atom_site_label_2
_geom_bond_site_symmetry_2
_geom_bond_distance
_geom_bond_publ_flag
Cl1 C8 . 1.6932(19) ?
O1 C2 . 1.219(2) ?
O2 C6 . 1.221(2) ?
N1 C2 . 1.396(3) ?
N1 C6 . 1.404(2) ?
N1 C12 . 1.467(2) ?
C2 N3 . 1.378(2) ?
N3 C4 . 1.377(2) ?
N3 C13 . 1.462(2) ?
C4 N9 . 1.356(2) ?
C4 C5 . 1.364(2) ?
C5 N7 . 1.388(2) ?
C5 C6 . 1.420(3) ?
N7 C8 . 1.350(3) ?
N7 C10 . 1.465(2) ?
C8 N9 . 1.319(2) ?
C10 C11 . 1.518(2) ?
C11 C10 2_556 1.518(2) ?

loop_
_geom_torsion_atom_site_label_1
_geom_torsion_atom_site_label_2
_geom_torsion_atom_site_label_3
_geom_torsion_atom_site_label_4
_geom_torsion_site_symmetry_4
_geom_torsion
C6 N1 C2 O1 . 179.05(17)
C12 N1 C2 O1 . -1.2(3)
C6 N1 C2 N3 . -1.2(3)
C12 N1 C2 N3 . 178.51(17)
O1 C2 N3 C4 . -178.29(17)
N1 C2 N3 C4 . 2.0(3)
O1 C2 N3 C13 . 5.0(3)
N1 C2 N3 C13 . -174.74(16)
C2 N3 C4 N9 . 179.48(17)
C13 N3 C4 N9 . -3.9(3)
C2 N3 C4 C5 . -.8(3)
C13 N3 C4 C5 . 175.87(17)
N9 C4 C5 N7 . .8(2)
N3 C4 C5 N7 . -178.94(15)
N9 C4 C5 C6 . 178.40(17)
N3 C4 C5 C6 . -1.4(3)
C2 N1 C6 O2 . 178.92(19)
C12 N1 C6 O2 . -.8(3)
C2 N1 C6 C5 . -.7(3)
C12 N1 C6 C5 . 179.56(17)
C4 C5 C6 O2 . -177.62(19)
N7 C5 C6 O2 . -.7(3)
C4 C5 C6 N1 . 2.0(3)
N7 C5 C6 N1 . 178.90(17)
C4 C5 N7 C8 . -1.07(19)
C6 C5 N7 C8 . -178.38(19)
C4 C5 N7 C10 . -174.92(16)
C6 C5 N7 C10 . 7.8(3)
C5 N7 C8 N9 . 1.0(2)
C10 N7 C8 N9 . 174.64(16)
C5 N7 C8 Cl1 . -177.28(13)
C10 N7 C8 Cl1 . -3.7(3)
N7 C8 N9 C4 . -.5(2)
Cl1 C8 N9 C4 . 177.74(14)
C5 C4 N9 C8 . -.2(2)
N3 C4 N9 C8 . 179.53(17)
C8 N7 C10 C11 . -93.3(2)
C5 N7 C10 C11 . 79.1(2)
N7 C10 C11 C10 2_556 -172.11(17)
